data_2008147
loop_
_publ_author_name
'Dobson, Allison J.'
'Gerkin, Roger E.'

_publ_section_title
;
 Hydrogen bonding in 4-aminohippuric acid
;
_journal_issue 2
_journal_name_full 'Acta Crystallographica Section C'
_journal_page_first 206
_journal_page_last 208
_journal_paper_doi 10.1107/S0108270198011767
_journal_volume 55
_journal_year 1999
_chemical_formula_moiety 'C9 H10 N2 O3'
_chemical_formula_sum 'C9 H10 N2 O3'
_chemical_formula_weight 194.19
_chemical_name_common '4-aminohippuric acid '
_chemical_name_systematic ' ?'
_space_group_IT_number 19
_symmetry_cell_setting orthorhombic
_symmetry_space_group_name_Hall 'P 2ac 2ab'
_symmetry_space_group_name_H-M 'P 21 21 21'
_cell_angle_alpha 90
_cell_angle_beta 90
_cell_angle_gamma 90
_cell_formula_units_Z 4
_cell_length_a 10.2530(10)
_cell_length_b 11.2035(9)
_cell_length_c 8.0080(10)
_cell_measurement_reflns_used 25
_cell_measurement_temperature 296
_cell_measurement_theta_max 17.5
_cell_measurement_theta_min 15.1
_cell_volume 919.87(16)
_computing_cell_refinement 'MSC/AFC Diffractometer Control Software'
_computing_data_collection
;  MSC/AFC Diffractometer Control Software (Molecular Structure Corporation,
1988)
;
_computing_data_reduction 'TEXSAN (Molecular Structure Corporation, 1995)'
_computing_molecular_graphics 'ORTEPII (Johnson, 1976)'
_computing_publication_material 'TEXSAN; PLATON (Spek, 1990)'
_computing_structure_refinement TEXSAN
_computing_structure_solution 'SHELXS86 (Sheldrick, 1985)'
_diffrn_ambient_temperature 296
_diffrn_measurement_device AFC5S
_diffrn_measurement_method 'omega scans '
_diffrn_radiation_monochromator graphite
_diffrn_radiation_source 'X-ray tube'
_diffrn_radiation_type MoK\a
_diffrn_radiation_wavelength 0.71073
_diffrn_reflns_av_R_equivalents 0.022
_diffrn_reflns_limit_h_max 13
_diffrn_reflns_limit_h_min 0
_diffrn_reflns_limit_k_max 14
_diffrn_reflns_limit_k_min 0
_diffrn_reflns_limit_l_max 10
_diffrn_reflns_limit_l_min -10
_diffrn_reflns_number 2355
_diffrn_reflns_theta_max 27.56
_diffrn_reflns_theta_min 2.00
_diffrn_standards_decay_% 3.85
_diffrn_standards_interval_count 150
_diffrn_standards_number 6
_exptl_absorpt_coefficient_mu 0.107
_exptl_absorpt_correction_type none
_exptl_crystal_colour 'pale amber'
_exptl_crystal_density_diffrn 1.402
_exptl_crystal_density_meas ?
_exptl_crystal_description 'slant prism '
_exptl_crystal_F_000 408
_exptl_crystal_size_max 0.38
_exptl_crystal_size_mid 0.36
_exptl_crystal_size_min 0.29
_refine_diff_density_max 0.22
_refine_diff_density_min -0.17
_refine_ls_extinction_coef '4.2(2) \\times 10^-6^'
_refine_ls_extinction_method 'Zachariasen (1963, 1968)'
_refine_ls_goodness_of_fit_obs 1.76
_refine_ls_hydrogen_treatment refall
_refine_ls_matrix_type full
_refine_ls_number_parameters 168
_refine_ls_number_reflns 2124
_refine_ls_R_factor_gt 0.036
_refine_ls_shift/esd_max '< 0.01'
_refine_ls_structure_factor_coef Fsqd
_refine_ls_weighting_details 'w = 1/\s^2^(F^2^)'
_refine_ls_weighting_scheme calc
_refine_ls_wR_factor_obs 0.059
_reflns_number_gt 1715
_reflns_number_total 2125
_reflns_threshold_expression 'I >2.00\s~I~'
_cod_data_source_file fr1150.cif
_cod_data_source_block 4-aminohippuric_acid
_cod_depositor_comments
;
The following automatic conversions were performed:
'_symmetry_cell_setting' value 'Orthorhombic' changed to 'orthorhombic'
according to '/home/saulius/struct/CIF-dictionaries/cif_core.dic'
dictionary named 'cif_core.dic' version 2.4.1 from 2010-06-29.

Automatic conversion script
Id: cif_fix_enum 1527 2010-12-29 10:47:43Z saulius 

The following automatic conversions were performed:

'_atom_site_thermal_displace_type' tag value 'Uij' was replaced with
'Uani' value 24 times.

Automatic conversion script
Id: cif_fix_values 1646 2011-03-28 12:23:43Z adriana 

The following automatic conversions were performed:

'_exptl_crystal_density_meas' value 'none' was changed to '?' - the
value is perceived as not measured.

Automatic conversion script
Id: cif_fix_values 3008 2015-01-20 13:52:24Z robertas 

The following automatic conversions were performed:

'_refine_ls_weighting_scheme' value '1/\s^2^(F^2^)' was changed to
'calc'. New tag '_refine_ls_weighting_details' was created. The value
of the new tag was set to 'w = 1/\s^2^(F^2^)'.

Automatic conversion script
Id: cif_fix_values 3143 2015-03-26 13:38:13Z robertas 
;
_cod_original_cell_volume 919.9(2)
_cod_database_code 2008147

loop_
_symmetry_equiv_pos_as_xyz
x,y,z
'1/2 -x, -y, 1/2 +z'
'1/2 +x, 1/2 -y, -z'
'-x, 1/2 +y, 1/2 -z'

loop_
_atom_site_aniso_label
_atom_site_aniso_U_11
_atom_site_aniso_U_22
_atom_site_aniso_U_33
_atom_site_aniso_U_12
_atom_site_aniso_U_13
_atom_site_aniso_U_23
O1 0.0505(6) 0.0380(5) 0.0793(7) 0.0045(5) 0.0112(6) -0.0045(5)
O2 0.0587(6) 0.0546(6) 0.0906(8) -0.0160(5) 0.0144(6) 0.0022(6)
O3 0.0535(5) 0.0445(5) 0.0582(6) -0.0050(4) -0.0079(5) -0.0153(5)
N1 0.0581(7) 0.0296(5) 0.0580(7) 0.0008(6) -0.0119(6) -0.0047(5)
N2 0.0595(9) 0.0337(6) 0.1140(10) 0.0033(7) -0.0082(8) 0.0074(7)
C1 0.0387(7) 0.0347(6) 0.0409(7) 0.0014(5) 0.0015(6) -0.0028(6)
C2 0.0402(7) 0.0355(6) 0.0475(8) 0.0044(6) -0.0058(7) 0.0007(6)
C3 0.0448(8) 0.0350(6) 0.0581(9) -0.0031(6) -0.0073(7) -0.0014(6)
C4 0.0461(8) 0.0331(6) 0.0563(9) 0.0012(6) 0.0074(6) 0.0040(6)
C5 0.0366(7) 0.0453(7) 0.0686(10) 0.0085(6) -0.0048(7) 0.0056(7)
C6 0.0391(7) 0.0419(7) 0.0589(9) -0.0007(6) -0.0048(7) -0.0038(6)
C7 0.0410(7) 0.0372(6) 0.0455(7) -0.0021(5) 0.0063(6) -0.0067(5)
C8 0.0526(8) 0.0287(6) 0.0620(10) 0.0005(6) 0.0014(8) -0.0018(6)
C9 0.0466(7) 0.0390(6) 0.0480(8) -0.0033(6) -0.0050(6) -0.0024(6)

loop_
_atom_site_label
_atom_site_fract_x
_atom_site_fract_y
_atom_site_fract_z
_atom_site_U_iso_or_equiv
_atom_site_thermal_displace_type
_atom_site_calc_flag
_atom_site_calc_attached_atom
O1 0.11460(10) 0.84525(8) 0.38490(10) 0.0559(3) Uani ? ?
O2 0.03930(10) 0.66271(9) 0.44210(10) 0.0680(3) Uani ? ?
O3 0.40406(8) 0.54495(8) 0.50730(10) 0.0521(3) Uani ? ?
N1 0.26050(10) 0.55863(9) 0.29630(10) 0.0486(3) Uani ? ?
N2 0.36790(10) -0.00710(10) 0.3414(2) 0.0690(5) Uani ? ?
C1 0.34280(10) 0.36470(10) 0.3762(2) 0.0381(3) Uani ? ?
C2 0.24530(10) 0.29840(10) 0.2990(2) 0.0410(3) Uani ? ?
C3 0.25270(10) 0.17590(10) 0.2891(2) 0.0459(4) Uani ? ?
C4 0.35880(10) 0.11480(10) 0.3555(2) 0.0452(4) Uani ? ?
C5 0.45740(10) 0.18100(10) 0.4319(2) 0.0502(4) Uani ? ?
C6 0.44890(10) 0.30300(10) 0.4414(2) 0.0467(4) Uani ? ?
C7 0.33860(10) 0.49540(10) 0.3965(2) 0.0412(3) Uani ? ?
C8 0.2482(2) 0.68760(10) 0.3093(2) 0.0478(4) Uani ? ?
C9 0.12180(10) 0.72700(10) 0.3872(2) 0.0445(3) Uani ? ?
H1N2 0.2900(10) -0.0450(10) 0.332(2) 0.100(7) Uani ? ?
H1 0.039(2) 0.8750(10) 0.439(2) 0.096(6) Uani ? ?
H1N1 0.2100(10) 0.5270(10) 0.222(2) 0.069(5) Uani ? ?
H2 0.1690(10) 0.3420(10) 0.252(2) 0.053(4) Uani ? ?
H2N2 0.4300(10) -0.0450(10) 0.408(2) 0.088(6) Uani ? ?
H3 0.1840(10) 0.1300(10) 0.232(2) 0.056(4) Uani ? ?
H5 0.5340(10) 0.1390(10) 0.478(2) 0.063(4) Uani ? ?
H6 0.5170(10) 0.3520(10) 0.498(2) 0.064(4) Uani ? ?
H8B 0.3210(10) 0.7190(10) 0.381(2) 0.063(4) Uani ? ?
H8A 0.2570(10) 0.7240(10) 0.197(2) 0.063(4) Uani ? ?

loop_
_atom_type_symbol
_atom_type_scat_dispersion_real
_atom_type_scat_dispersion_imag
_atom_type_scat_source
H 0 0 'Stewart et al. (1965)'
C .003 .002 'Creagh & McAuley (1992)'
N .006 .003 'Creagh & McAuley (1992)'
O .011 .006 'Creagh & McAuley (1992)'

loop_
_geom_angle_atom_site_label_1
_geom_angle_atom_site_label_2
_geom_angle_atom_site_label_3
_geom_angle
_geom_angle_publ_flag
C9 O1 H1 112.0(10) no
C7 N1 C8 122.4(2) no
C7 N1 H1N1 124.0(10) no
C8 N1 H1N1 113.0(10) no
C4 N2 H1N2 114.0(10) no
C4 N2 H2N2 117.0(10) no
H1N2 N2 H2N2 115.0(10) no
C2 C1 C6 117.70(10) no
C2 C1 C7 123.9(2) no
C6 C1 C7 118.4(2) no
C1 C2 C3 121.2(2) no
C1 C2 H2 118.1(9) no
C3 C2 H2 120.7(9) no
C2 C3 C4 120.8(2) no
C2 C3 H3 120.5(10) no
C4 C3 H3 118.7(10) no
N2 C4 C3 120.7(2) no
N2 C4 C5 121.0(2) no
C3 C4 C5 118.20(10) no
C4 C5 C6 120.5(2) no
C4 C5 H5 119.1(9) no
C6 C5 H5 120.4(9) no
C1 C6 C5 121.6(2) no
C1 C6 H6 116.6(10) no
C5 C6 H6 121.8(10) no
O3 C7 N1 121.0(2) no
O3 C7 C1 120.4(2) no
N1 C7 C1 118.6(2) no
N1 C8 C9 113.3(2) no
N1 C8 H8B 108.8(10) no
N1 C8 H8A 109.0(10) no
C9 C8 H8B 107.7(10) no
C9 C8 H8A 109.0(10) no
H8B C8 H8A 107.0(10) no
O1 C9 O2 124.6(2) yes
O1 C9 C8 109.6(2) yes
O2 C9 C8 125.9(2) yes

loop_
_geom_bond_atom_site_label_1
_geom_bond_atom_site_label_2
_geom_bond_site_symmetry_1
_geom_bond_site_symmetry_2
_geom_bond_distance
_geom_bond_publ_flag
O1 C9 ? ? 1.327(2) yes
O1 H1 ? ? 0.95(2) no
O2 C9 ? ? 1.195(2) yes
O3 C7 ? ? 1.244(2) yes
N1 C7 ? ? 1.337(2) yes
N1 C8 ? ? 1.454(2) yes
N1 H1N1 ? ? 0.87(2) no
N2 C4 ? ? 1.373(2) yes
N2 H1N2 ? ? 0.91(2) no
N2 H2N2 ? ? 0.93(2) no
C1 C2 ? ? 1.391(2) no
C1 C6 ? ? 1.390(2) no
C1 C7 ? ? 1.474(2) no
C2 C3 ? ? 1.377(2) no
C2 H2 ? ? 1.00(2) no
C3 C4 ? ? 1.391(2) no
C3 H3 ? ? 0.98(2) no
C4 C5 ? ? 1.395(2) no
C5 C6 ? ? 1.372(2) no
C5 H5 ? ? 0.99(2) no
C6 H6 ? ? 0.99(2) no
C8 C9 ? ? 1.504(3) no
C8 H8B ? ? 1.00(2) no
C8 H8A ? ? 0.99(2) no

loop_
_geom_hbond_atom_site_label_D
_geom_hbond_atom_site_label_H
_geom_hbond_atom_site_label_A
_geom_hbond_site_symmetry_A
_geom_hbond_distance_DH
_geom_hbond_distance_HA
_geom_hbond_distance_DA
_geom_hbond_angle_DHA
_geom_hbond_publ_flag
O1 H1 O3 3_466 0.95(2) 1.70(2) 2.630(2) 164(2) yes
N1 H1N1 O3 2_564 0.89(2) 2.23(2) 3.090(2) 173(2) yes
N2 H1N2 O1 1_545 0.91(2) 2.22(2) 3.099(2) 163(2) yes
N2 H2N2 O2 3_556 0.93(2) 2.10(2) 3.022(2) 167(2) yes
